data_7711388
loop_
_publ_author_name
'Homberg, Alexandre'
'Navazio, Federica'
'Le Tellier, Antoine'
'Zinna, Francesco'
'F\"urstenberg, Alexandre'
'Besnard, C\'eline'
'Di Bari, Lorenzo'
'Lacour, Jerome'

_publ_section_title
;
 Circularly polarized luminescence from Tb(III) interacting with chiral
 polyether macrocycles
;
_journal_name_full 'Dalton Transactions'
_journal_paper_doi 10.1039/D2DT02627A
_journal_year 2022
_chemical_formula_moiety 'C48 H46 La N2 O10, 3(Cl O4), 4(C2 H3 N)'
_chemical_formula_sum 'C56 H58 Cl3 La N6 O22'
_chemical_formula_weight 1412.34
_space_group_crystal_system monoclinic
_space_group_IT_number 14
_space_group_name_Hall '-P 2ybc'
_space_group_name_H-M_alt 'P 1 21/c 1'
_atom_sites_solution_hydrogens mixed
_atom_sites_solution_primary dual
_audit_creation_date 2020-05-29
_audit_creation_method
;
Olex2 1.3
(compiled 2020.02.04 svn.rd84adfe8 for OlexSys, GUI svn.r6032)
;
_audit_update_record
;
2022-07-11 deposited with the CCDC.	2022-10-04 downloaded from the CCDC.
;
_cell_angle_alpha 90
_cell_angle_beta 99.5672(10)
_cell_angle_gamma 90
_cell_formula_units_Z 4
_cell_length_a 23.5523(2)
_cell_length_b 11.12589(12)
_cell_length_c 23.3538(2)
_cell_measurement_reflns_used 38923
_cell_measurement_temperature 120.00(11)
_cell_measurement_theta_max 73.9580
_cell_measurement_theta_min 2.0730
_cell_volume 6034.52(10)
_computing_cell_refinement 'CrysAlisPro 1.171.41.53a (Rigaku OD, 2020)'
_computing_data_collection 'CrysAlisPro 1.171.41.53a (Rigaku OD, 2020)'
_computing_data_reduction 'CrysAlisPro 1.171.41.53a (Rigaku OD, 2020)'
_computing_molecular_graphics 'Olex2 1.3 (Dolomanov et al., 2009)'
_computing_publication_material 'Olex2 1.3 (Dolomanov et al., 2009)'
_computing_structure_refinement 'SHELXL 2018/3 (Sheldrick, 2015)'
_computing_structure_solution 'SHELXT  (Sheldrick, 2015)'
_diffrn_ambient_environment N~2~
_diffrn_ambient_temperature 120.00(11)
_diffrn_detector 'Hybrid Pixel Array Detector'
_diffrn_detector_area_resol_mean 10.0000
_diffrn_detector_type HyPix-Arc
_diffrn_measured_fraction_theta_full 0.999
_diffrn_measured_fraction_theta_max 0.983
_diffrn_measurement_details
;
List of Runs (angles in degrees, time in seconds):

  # Type    Start    End  Width  t~exp~   \w     \q     \k     \f   Frames
#--------------------------------------------------------------------------
  1  \w    -42.00 -13.00   0.50    2.00    --  -52.43 125.00-120.00   58
  2  \w    -81.00 -35.00   0.50    2.00    --  -52.43   0.00  90.00   92
  3  \w    -84.00 -49.00   0.50    2.00    --  -52.43   0.00-120.00   70
  4  \w    -50.00 -24.00   0.50    2.00    --  -52.43 -15.00-180.00   52
  5  \w    -94.00 -54.00   0.50    2.00    --  -52.43 -15.00-180.00   80
  6  \w    -71.00 -46.00   0.50    2.00    --  -52.43 125.00-120.00   50
  7  \w     43.00  85.00   0.50    2.00    --   68.73-125.00 -90.00   84
  8  \w     70.00  95.00   0.50    2.00    --   69.88-125.00 -90.00   50
  9  \w     37.00 104.00   0.50    2.00    --   69.88   0.00 -60.00  134
 10  \w     36.00  73.00   0.50    2.00    --   69.88-125.00  30.00   74
 11  \w     36.00  66.00   0.50    2.00    --   69.88-125.00-150.00   60
 12  \w     82.00 107.00   0.50    2.00    --   75.25  76.00 -34.54   50
 13  \w     65.00 109.00   0.50    2.00    --   75.25-141.00 104.65   88
 14  \w     78.00 111.00   0.50    2.00    --   75.25  21.00-145.95   66
 15  \w     82.00 108.00   0.50    2.00    --   75.25   7.00-173.15   52
 16  \w     54.00  80.00   0.50    2.00    --   75.25   7.00-173.15   52
 17  \w     43.00  86.00   0.50    2.00    --   75.25-111.00 158.23   86
 18  \w     90.00 118.00   0.50    2.00    --   75.25  45.00-116.98   56
 19  \w     86.00 111.00   0.50    2.00    --   75.25  12.00  48.67   50
 20  \w     67.00 117.00   0.50    2.00    --   75.25  19.00 110.00  100
 21  \w     51.00  79.00   0.50    2.00    --   75.25  12.00  48.67   56
 22  \w     41.00  81.00   0.50    2.00    --   75.25 -97.00-170.06   80
 23  \w     42.00 106.00   0.50    2.00    --   75.25   2.00 -34.47  128
 24  \w     91.00 116.00   0.50    2.00    --   75.25  50.00 -85.93   50
 25  \w     72.00 107.00   0.50    2.00    --   75.25  20.00-111.02   70
 26  \w     54.00  84.00   0.50    2.00    --   75.25-104.00 166.94   60
 27  \w     66.00  99.00   0.50    2.00    --   75.25  12.00 -53.26   66
 28  \w     48.00 105.00   0.50    2.00    --   75.25-145.00  -1.33  114
 29  \w     82.00 107.00   0.50    2.00    --   75.25  76.00  16.60   50
 30  \w     53.00  79.00   0.50    2.00    --   75.25   8.00  14.13   52
 31  \w     72.00  99.00   0.50    2.00    --   75.25  21.00 -49.69   54
 32  \w     76.00 101.00   0.50    2.00    --   75.25   7.00 136.30   50
 33  \w     44.00  70.00   0.50    2.00    --   75.25   7.00 136.30   52
 34  \w     81.00 108.00   0.50    2.00    --   75.25  21.00 -30.53   54
 35  \w     39.00  79.00   0.50    2.00    --   75.25-103.00  11.49   80
 36  \w     83.00 108.00   0.50    2.00    --   75.25   8.00  14.13   50
 37  \w     86.00 111.00   0.50    2.00    --   75.25  32.00  42.48   50
 38  \w     44.00  70.00   0.50    2.00    --   75.25-103.00-162.14   52
 39  \w     48.00  80.00   0.50    2.00    --   75.25-105.00-148.33   64
 40  \w     82.00 107.00   0.50    2.00    --   75.25  80.00-134.82   50
 41  \w     37.00  62.00   0.50    2.00    --   75.25 -57.00 174.03   50
;
_diffrn_measurement_device 'four-circle diffractometer'
_diffrn_measurement_device_type 'XtaLAB Synergy, Dualflex, HyPix-Arc'
_diffrn_measurement_method '\w scans'
_diffrn_orient_matrix_type 'CrysAlisPro convention (1999,Acta A55,543-557)'
_diffrn_orient_matrix_UB_11 -0.0139696000
_diffrn_orient_matrix_UB_12 0.0551616000
_diffrn_orient_matrix_UB_13 -0.0612632000
_diffrn_orient_matrix_UB_21 0.0648345000
_diffrn_orient_matrix_UB_22 0.0152799000
_diffrn_orient_matrix_UB_23 -0.0010417000
_diffrn_orient_matrix_UB_31 0.0018513000
_diffrn_orient_matrix_UB_32 -0.1259885000
_diffrn_orient_matrix_UB_33 -0.0269157000
_diffrn_radiation_monochromator mirror
_diffrn_radiation_probe x-ray
_diffrn_radiation_type 'Cu K\a'
_diffrn_radiation_wavelength 1.54184
_diffrn_reflns_av_unetI/netI 0.0100
_diffrn_reflns_Laue_measured_fraction_full 0.999
_diffrn_reflns_Laue_measured_fraction_max 0.983
_diffrn_reflns_limit_h_max 29
_diffrn_reflns_limit_h_min -29
_diffrn_reflns_limit_k_max 13
_diffrn_reflns_limit_k_min -13
_diffrn_reflns_limit_l_max 29
_diffrn_reflns_limit_l_min -29
_diffrn_reflns_number 19051
_diffrn_reflns_point_group_measured_fraction_full 0.999
_diffrn_reflns_point_group_measured_fraction_max 0.983
_diffrn_reflns_theta_full 67.684
_diffrn_reflns_theta_max 74.640
_diffrn_reflns_theta_min 3.807
_diffrn_source 'micro-focus sealed X-ray tube'
_diffrn_source_type 'PhotonJet (Cu) X-ray Source'
_exptl_absorpt_coefficient_mu 7.412
_exptl_absorpt_correction_T_max 0.770
_exptl_absorpt_correction_T_min 0.135
_exptl_absorpt_correction_type analytical
_exptl_absorpt_process_details
;
CrysAlisPro 1.171.41.53a (Rigaku Oxford Diffraction, 2020)
Analytical numeric absorption correction using a multifaceted crystal
			model based on expressions derived by R.C. Clark & J.S. Reid.
(Clark, R. C. & Reid, J. S. (1995). Acta Cryst. A51, 887-897)
Empirical absorption correction using spherical harmonics,
 implemented in SCALE3 ABSPACK scaling algorithm.
;
_exptl_crystal_colour yellow
_exptl_crystal_colour_primary yellow
_exptl_crystal_density_diffrn 1.555
_exptl_crystal_description plate
_exptl_crystal_F_000 2880
_exptl_crystal_size_max 0.591
_exptl_crystal_size_mid 0.136
_exptl_crystal_size_min 0.036
_refine_diff_density_max 1.187
_refine_diff_density_min -1.262
_refine_diff_density_rms 0.088
_refine_ls_extinction_coef 0.00018(3)
_refine_ls_extinction_expression Fc^*^=kFc[1+0.001xFc^2^\l^3^/sin(2\q)]^-1/4^
_refine_ls_extinction_method 'SHELXL-2018/3 (Sheldrick 2018)'
_refine_ls_goodness_of_fit_ref 1.034
_refine_ls_hydrogen_treatment mixed
_refine_ls_matrix_type full
_refine_ls_number_parameters 809
_refine_ls_number_reflns 19051
_refine_ls_number_restraints 3
_refine_ls_restrained_S_all 1.034
_refine_ls_R_factor_all 0.0465
_refine_ls_R_factor_gt 0.0439
_refine_ls_shift/su_max 0.001
_refine_ls_shift/su_mean 0.000
_refine_ls_structure_factor_coef Fsqd
_refine_ls_weighting_details 'w=1/[\s^2^(Fo^2^)+(0.0611P)^2^+15.5293P] where P=(Fo^2^+2Fc^2^)/3'
_refine_ls_weighting_scheme calc
_refine_ls_wR_factor_gt 0.1169
_refine_ls_wR_factor_ref 0.1192
_reflns_Friedel_coverage 0.000
_reflns_number_gt 17814
_reflns_number_total 19051
_reflns_threshold_expression 'I > 2\s(I)'
_twin_special_details
;
Component 2 rotated by -179.9715\% 
 around [1.00 -0.00 0.00] (reciprocal) or [0.99 -0.00 0.17] (direct)
;
_cod_data_source_file d2dt02627a2.cif
_cod_data_source_block alt_l1
_cod_original_cell_volume 6034.52(11)
_cod_database_code 7711388
_shelx_shelxl_version_number 2018/3
_chemical_oxdiff_formula 'C56 H58 Cl3 La1 N6 O22'
_shelx_space_group_comment
;
The symmetry employed for this shelxl refinement is uniquely defined
by the following loop, which should always be used as a source of
symmetry information in preference to the above space-group names.
They are only intended as comments.
;
_olex2_refinement_description
;
1. Twinned data refinement
 Scales: 0.7557(6)
 0.2443(6)
2. Fixed Uiso
 At 1.2 times of:
  All C(H) groups, All C(H,H) groups, All N(H) groups
 At 1.5 times of:
  All C(H,H,H) groups, All O(H,H) groups
3. Restrained distances
 N9-H9 = N35-H35
 0.88 with sigma of 0.02
 La1-H9A \\sim La1-H9B
 with sigma of 0.02
4.a Free rotating group:
 O9(H9A,H9B)
4.b Rotating group:
 O10(H10A,H10B)
4.c Ternary CH refined with riding coordinates:
 C7(H7), C33(H33)
4.d Secondary CH2 refined with riding coordinates:
 C1(H1A,H1B), C2(H2A,H2B), C3(H3A,H3B), C4(H4A,H4B), C27(H27A,H27B), C28(H28A,
 H28B), C29(H29A,H29B), C30(H30A,H30B)
4.e Aromatic/amide H refined with riding coordinates:
 C11(H11), C12(H12), C14(H14), C16(H16), C18(H18), C19(H19), C20(H20),
 C25(H25), C26(H26), C37(H37), C38(H38), C40(H40), C41(H41), C43(H43), C44(H44),
  C45(H45), C49(H49), C50(H50)
4.f X=CH2 refined with riding coordinates:
 C6(H6A,H6B), C32(H32A,H32B)
4.g Idealised Me refined as rotating group:
 C52(H52A,H52B,H52C), C55(H55A,H55B,H55C), C58(H58A,H58B,H58C), C82(H82A,H82B,
 H82C)
;
_olex2_submission_special_instructions 'No special instructions were received'
_oxdiff_exptl_absorpt_empirical_details
;
Empirical correction (ABSPACK) includes:
- Absorption correction using spherical harmonics
- Frame scaling
;
_oxdiff_exptl_absorpt_empirical_full_max 1.401
_oxdiff_exptl_absorpt_empirical_full_min 0.332
_oxdiff_twin_integration_method simultaneous
_oxdiff_twin_items 2

loop_
_space_group_symop_operation_xyz
'x, y, z'
'-x, y+1/2, -z+1/2'
'-x, -y, -z'
'x, -y-1/2, z-1/2'

loop_
_atom_site_label
_atom_site_type_symbol
_atom_site_fract_x
_atom_site_fract_y
_atom_site_fract_z
_atom_site_U_iso_or_equiv
_atom_site_adp_type
_atom_site_occupancy
_atom_site_site_symmetry_order
_atom_site_calc_flag
_atom_site_refinement_flags_posn
_atom_site_refinement_flags_adp
_atom_site_refinement_flags_occupancy
_atom_site_disorder_assembly
_atom_site_disorder_group
La1 La 0.19530(2) 0.50649(2) 0.32367(2) 0.01904(8) Uani 1 1 d D . . . .
O1 O 0.18479(12) 0.5276(3) 0.20908(13) 0.0229(6) Uani 1 1 d . . . . .
O2 O 0.14988(12) 0.3311(3) 0.25190(12) 0.0252(6) Uani 1 1 d . . . . .
O3 O 0.09926(12) 0.4124(3) 0.34241(12) 0.0255(6) Uani 1 1 d . . . . .
O4 O 0.17696(12) 0.4868(3) 0.43330(13) 0.0220(6) Uani 1 1 d . . . . .
O5 O 0.15449(13) 0.6885(3) 0.37988(13) 0.0273(7) Uani 1 1 d . . . . .
O6 O 0.10861(13) 0.6268(3) 0.26872(13) 0.0283(7) Uani 1 1 d . . . . .
O7 O 0.27129(12) 0.5705(3) 0.40365(12) 0.0241(6) Uani 1 1 d . . . . .
O8 O 0.27334(12) 0.4284(3) 0.27321(12) 0.0243(6) Uani 1 1 d . . . . .
O9 O 0.23805(13) 0.6979(3) 0.29302(13) 0.0281(7) Uani 1 1 d G . . . .
H9A H 0.269236 0.694371 0.277491 0.042 Uiso 1 1 d DG U . . .
H9B H 0.243427 0.759413 0.316188 0.042 Uiso 1 1 d DG U . . .
O10 O 0.22566(13) 0.3074(3) 0.36815(13) 0.0293(7) Uani 1 1 d . . . . .
H10A H 0.251090 0.318193 0.399555 0.044 Uiso 1 1 d R U . . .
H10B H 0.244245 0.267142 0.344887 0.044 Uiso 1 1 d R U . . .
N9 N 0.30179(15) 0.6294(4) 0.49723(15) 0.0236(8) Uani 1 1 d D . . . .
H9 H 0.289(2) 0.638(5) 0.5299(14) 0.028 Uiso 1 1 d D U . . .
N35 N 0.30430(14) 0.3643(4) 0.19087(15) 0.0226(7) Uani 1 1 d D . . . .
H35 H 0.294(2) 0.346(5) 0.1539(11) 0.027 Uiso 1 1 d D U . . .
C1 C 0.13084(17) 0.5725(4) 0.17722(19) 0.0259(9) Uani 1 1 d . . . . .
H1A H 0.101055 0.508898 0.172956 0.031 Uiso 1 1 calc R U . . .
H1B H 0.135912 0.600023 0.138066 0.031 Uiso 1 1 calc R U . . .
C2 C 0.11372(19) 0.6751(4) 0.21196(19) 0.0295(10) Uani 1 1 d . . . . .
H2A H 0.143273 0.739224 0.215710 0.035 Uiso 1 1 calc R U . . .
H2B H 0.076521 0.709356 0.192976 0.035 Uiso 1 1 calc R U . . .
C3 C 0.07580(19) 0.7003(5) 0.3021(2) 0.0336(11) Uani 1 1 d . . . . .
H3A H 0.051077 0.648186 0.322031 0.040 Uiso 1 1 calc R U . . .
H3B H 0.050479 0.754775 0.275803 0.040 Uiso 1 1 calc R U . . .
C4 C 0.1149(2) 0.7735(4) 0.3466(2) 0.0319(11) Uani 1 1 d . . . . .
H4A H 0.136373 0.833470 0.327299 0.038 Uiso 1 1 calc R U . . .
H4B H 0.092268 0.816371 0.372385 0.038 Uiso 1 1 calc R U . . .
C5 C 0.16735(17) 0.7020(4) 0.43976(18) 0.0240(9) Uani 1 1 d . . . . .
C6 C 0.1547(2) 0.7940(5) 0.4706(2) 0.0319(10) Uani 1 1 d . . . . .
H6A H 0.134580 0.860981 0.451911 0.038 Uiso 1 1 calc R U . . .
H6B H 0.165712 0.793517 0.511652 0.038 Uiso 1 1 calc R U . . .
C7 C 0.19964(17) 0.5910(4) 0.46420(17) 0.0222(8) Uani 1 1 d . . . . .
H7 H 0.198330 0.582469 0.506583 0.027 Uiso 1 1 calc R U . . .
C8 C 0.26205(17) 0.5959(4) 0.45340(18) 0.0221(8) Uani 1 1 d . . . . .
C10 C 0.36205(17) 0.6447(4) 0.49599(18) 0.0222(8) Uani 1 1 d . . . . .
C11 C 0.37930(18) 0.7147(4) 0.45254(18) 0.0263(9) Uani 1 1 d . . . . .
H11 H 0.351395 0.748767 0.422952 0.032 Uiso 1 1 calc R U . . .
C12 C 0.43724(18) 0.7342(4) 0.45271(19) 0.0256(9) Uani 1 1 d . . . . .
H12 H 0.448811 0.781687 0.422847 0.031 Uiso 1 1 calc R U . . .
C13 C 0.47906(18) 0.6858(4) 0.49574(19) 0.0247(9) Uani 1 1 d . . . . .
C14 C 0.54000(18) 0.7048(4) 0.4972(2) 0.0270(9) Uani 1 1 d . . . . .
H14 H 0.552362 0.752596 0.467848 0.032 Uiso 1 1 calc R U . . .
C16 C 0.57940(19) 0.6567(4) 0.5386(2) 0.0294(10) Uani 1 1 d . . . . .
H16 H 0.619058 0.671771 0.538363 0.035 Uiso 1 1 calc R U . . .
C17 C 0.56306(18) 0.5827(4) 0.58360(19) 0.0261(9) Uani 1 1 d . . . . .
C18 C 0.60355(19) 0.5288(5) 0.6272(2) 0.0315(11) Uani 1 1 d . . . . .
H18 H 0.643471 0.542187 0.627816 0.038 Uiso 1 1 calc R U . . .
C19 C 0.5861(2) 0.4570(5) 0.6690(2) 0.0327(11) Uani 1 1 d . . . . .
H19 H 0.614176 0.421826 0.698072 0.039 Uiso 1 1 calc R U . . .
C20 C 0.5285(2) 0.4353(4) 0.6692(2) 0.0304(10) Uani 1 1 d . . . . .
H20 H 0.517397 0.385298 0.698347 0.036 Uiso 1 1 calc R U . . .
C21 C 0.48621(19) 0.4863(4) 0.6268(2) 0.0255(9) Uani 1 1 d . . . . .
C22 C 0.50338(17) 0.5618(4) 0.58382(18) 0.0227(9) Uani 1 1 d . . . . .
C23 C 0.46134(17) 0.6142(4) 0.53998(17) 0.0217(8) Uani 1 1 d . . . . .
C24 C 0.40181(17) 0.5915(4) 0.54026(17) 0.0202(8) Uani 1 1 d . . . . .
C25 C 0.38562(19) 0.5142(4) 0.5840(2) 0.0239(9) Uani 1 1 d . . . . .
H25 H 0.346046 0.498030 0.584181 0.029 Uiso 1 1 calc R U . . .
C26 C 0.42612(19) 0.4640(4) 0.62508(18) 0.0262(9) Uani 1 1 d . . . . .
H26 H 0.414298 0.412748 0.653432 0.031 Uiso 1 1 calc R U . . .
C27 C 0.11982(18) 0.4554(5) 0.44280(19) 0.0274(9) Uani 1 1 d . . . . .
H27A H 0.094377 0.526756 0.437561 0.033 Uiso 1 1 calc R U . . .
H27B H 0.121026 0.424306 0.482704 0.033 Uiso 1 1 calc R U . . .
C28 C 0.09782(18) 0.3602(4) 0.39896(19) 0.0275(9) Uani 1 1 d . . . . .
H28A H 0.122582 0.287875 0.404830 0.033 Uiso 1 1 calc R U . . .
H28B H 0.058008 0.336918 0.402612 0.033 Uiso 1 1 calc R U . . .
C29 C 0.06626(17) 0.3477(4) 0.29465(18) 0.0263(9) Uani 1 1 d . . . . .
H29A H 0.048845 0.405514 0.264566 0.032 Uiso 1 1 calc R U . . .
H29B H 0.034639 0.303723 0.308574 0.032 Uiso 1 1 calc R U . . .
C30 C 0.10323(18) 0.2599(5) 0.2683(2) 0.0296(10) Uani 1 1 d . . . . .
H30A H 0.118598 0.197305 0.296866 0.036 Uiso 1 1 calc R U . . .
H30B H 0.080737 0.220372 0.233846 0.036 Uiso 1 1 calc R U . . .
C31 C 0.16502(17) 0.3159(4) 0.19758(17) 0.0221(8) Uani 1 1 d . . . . .
C32 C 0.14996(19) 0.2268(4) 0.1610(2) 0.0303(10) Uani 1 1 d . . . . .
H32A H 0.126130 0.163966 0.170998 0.036 Uiso 1 1 calc R U . . .
H32B H 0.162938 0.225475 0.124577 0.036 Uiso 1 1 calc R U . . .
C33 C 0.20373(17) 0.4183(4) 0.18621(16) 0.0214(8) Uani 1 1 d . . . . .
H33 H 0.204829 0.426199 0.143754 0.026 Uiso 1 1 calc R U . . .
C34 C 0.26453(17) 0.4040(4) 0.22084(18) 0.0220(8) Uani 1 1 d . . . . .
C36 C 0.36394(17) 0.3465(4) 0.21316(18) 0.0222(8) Uani 1 1 d . . . . .
C37 C 0.38115(18) 0.2776(4) 0.26229(18) 0.0254(9) Uani 1 1 d . . . . .
H37 H 0.352969 0.242949 0.281984 0.031 Uiso 1 1 calc R U . . .
C38 C 0.43911(18) 0.2587(4) 0.28313(19) 0.0261(9) Uani 1 1 d . . . . .
H38 H 0.450233 0.211382 0.316985 0.031 Uiso 1 1 calc R U . . .
C39 C 0.48123(18) 0.3086(4) 0.25481(18) 0.0253(9) Uani 1 1 d . . . . .
C40 C 0.54174(19) 0.2911(4) 0.2760(2) 0.0298(10) Uani 1 1 d . . . . .
H40 H 0.553438 0.246562 0.310713 0.036 Uiso 1 1 calc R U . . .
C41 C 0.58188(18) 0.3370(5) 0.2474(2) 0.0318(10) Uani 1 1 d . . . . .
H41 H 0.621460 0.322874 0.261741 0.038 Uiso 1 1 calc R U . . .
C42 C 0.56603(18) 0.4069(4) 0.1954(2) 0.0277(10) Uani 1 1 d . . . . .
C43 C 0.60729(19) 0.4565(5) 0.1652(2) 0.0342(11) Uani 1 1 d . . . . .
H43 H 0.647067 0.443058 0.178862 0.041 Uiso 1 1 calc R U . . .
C44 C 0.5905(2) 0.5250(5) 0.1156(2) 0.0362(12) Uani 1 1 d . . . . .
H44 H 0.618916 0.558299 0.095814 0.043 Uiso 1 1 calc R U . . .
C45 C 0.5328(2) 0.5455(5) 0.0947(2) 0.0325(10) Uani 1 1 d . . . . .
H45 H 0.522184 0.592383 0.060628 0.039 Uiso 1 1 calc R U . . .
C46 C 0.48988(19) 0.4978(4) 0.1232(2) 0.0266(9) Uani 1 1 d . . . . .
C47 C 0.50683(18) 0.4275(4) 0.17415(19) 0.0250(9) Uani 1 1 d . . . . .
C48 C 0.46398(17) 0.3782(4) 0.20366(18) 0.0220(8) Uani 1 1 d . . . . .
C49 C 0.4300(2) 0.5186(4) 0.1037(2) 0.0295(10) Uani 1 1 d . . . . .
H49 H 0.418580 0.566356 0.069986 0.035 Uiso 1 1 calc R U . . .
C50 C 0.38931(19) 0.4728(4) 0.1315(2) 0.0272(9) Uani 1 1 d . . . . .
H50 H 0.349902 0.489443 0.117445 0.033 Uiso 1 1 calc R U . . .
C51 C 0.40460(17) 0.3985(4) 0.18263(17) 0.0221(8) Uani 1 1 d . . . . .
Cl1 Cl 0.02530(5) 0.04204(11) 0.36140(5) 0.0326(2) Uani 1 1 d . . . . .
O12 O 0.08562(15) 0.0463(4) 0.38422(18) 0.0459(9) Uani 1 1 d . . . . .
O13 O 0.01618(16) 0.0770(4) 0.30134(16) 0.0482(10) Uani 1 1 d . . . . .
O14 O 0.00330(16) -0.0779(4) 0.3649(2) 0.0563(12) Uani 1 1 d . . . . .
O15 O -0.00547(15) 0.1241(3) 0.39308(15) 0.0399(8) Uani 1 1 d . . . . .
Cl2 Cl 0.26377(5) 0.78643(11) 0.63365(5) 0.0374(3) Uani 1 1 d . . . . .
O16 O 0.28730(16) 0.8060(4) 0.69341(14) 0.0503(11) Uani 1 1 d . . . . .
O17 O 0.3059(2) 0.7287(6) 0.60813(19) 0.100(2) Uani 1 1 d . . . . .
O18 O 0.24711(16) 0.8972(3) 0.60556(15) 0.0400(8) Uani 1 1 d . . . . .
O19 O 0.2132(2) 0.7144(5) 0.6311(3) 0.104(2) Uani 1 1 d . . . . .
Cl3 Cl 0.24692(5) 0.28577(11) 0.53295(4) 0.0314(2) Uani 1 1 d . . . . .
O20 O 0.27699(14) 0.3072(4) 0.48499(13) 0.0375(8) Uani 1 1 d . . . . .
O21 O 0.23644(17) 0.3976(4) 0.55990(16) 0.0438(9) Uani 1 1 d . . . . .
O22 O 0.2816(2) 0.2086(4) 0.57344(16) 0.0623(13) Uani 1 1 d . . . . .
O23 O 0.19332(17) 0.2287(4) 0.5117(2) 0.0575(11) Uani 1 1 d . . . . .
N54 N 0.9519(4) 0.4827(7) 0.3304(4) 0.109(3) Uani 1 1 d . . . . .
C52 C 0.9216(3) 0.3902(7) 0.4215(3) 0.0635(18) Uani 1 1 d . . . . .
H52A H 0.940640 0.431199 0.456626 0.095 Uiso 1 1 calc R U . . .
H52B H 0.932688 0.305175 0.423221 0.095 Uiso 1 1 calc R U . . .
H52C H 0.879786 0.396878 0.418749 0.095 Uiso 1 1 calc R U . . .
C53 C 0.9389(3) 0.4448(7) 0.3714(3) 0.0595(17) Uani 1 1 d . . . . .
N57 N 0.0297(4) 0.3212(8) 0.5324(4) 0.111(3) Uani 1 1 d . . . . .
C55 C 0.0703(3) 0.1096(8) 0.5287(3) 0.073(2) Uani 1 1 d . . . . .
H55A H 0.063078 0.079916 0.488673 0.110 Uiso 1 1 calc R U . . .
H55B H 0.051524 0.056453 0.553360 0.110 Uiso 1 1 calc R U . . .
H55C H 0.111838 0.111047 0.542938 0.110 Uiso 1 1 calc R U . . .
C56 C 0.0479(4) 0.2265(10) 0.5305(3) 0.076(3) Uani 1 1 d . . . . .
N60 N 0.25925(17) 0.8813(4) 0.37674(18) 0.0340(9) Uani 1 1 d . . . . .
C58 C 0.2782(5) 0.9881(7) 0.4763(4) 0.092(3) Uani 1 1 d . . . . .
H58A H 0.309881 1.045491 0.476991 0.138 Uiso 1 1 calc R U . . .
H58B H 0.288903 0.927437 0.506601 0.138 Uiso 1 1 calc R U . . .
H58C H 0.243618 1.030724 0.483315 0.138 Uiso 1 1 calc R U . . .
C59 C 0.2667(2) 0.9298(5) 0.4200(2) 0.0385(12) Uani 1 1 d . . . . .
N80 N 0.74976(19) 0.6281(4) 0.20831(19) 0.0384(10) Uani 1 1 d . . . . .
C81 C 0.7389(2) 0.5843(5) 0.2490(2) 0.0379(11) Uani 1 1 d . . . . .
C82 C 0.7217(3) 0.5324(6) 0.3014(3) 0.0581(17) Uani 1 1 d . . . . .
H82A H 0.733540 0.586194 0.334429 0.087 Uiso 1 1 calc R U . . .
H82B H 0.740261 0.453974 0.309416 0.087 Uiso 1 1 calc R U . . .
H82C H 0.679773 0.522344 0.295227 0.087 Uiso 1 1 calc R U . . .

loop_
_atom_site_aniso_label
_atom_site_aniso_U_11
_atom_site_aniso_U_22
_atom_site_aniso_U_33
_atom_site_aniso_U_23
_atom_site_aniso_U_13
_atom_site_aniso_U_12
La1 0.01765(12) 0.02503(13) 0.01420(11) 0.00022(9) 0.00189(9) 0.00046(8)
O1 0.0202(14) 0.0263(16) 0.0211(15) 0.0004(13) 0.0003(11) 0.0002(12)
O2 0.0233(14) 0.0346(18) 0.0192(14) 0.0006(13) 0.0077(11) -0.0065(12)
O3 0.0258(14) 0.0311(18) 0.0193(14) 0.0000(13) 0.0034(11) -0.0048(12)
O4 0.0215(14) 0.0287(17) 0.0161(14) -0.0020(12) 0.0042(11) 0.0010(11)
O5 0.0299(15) 0.0319(18) 0.0184(14) 0.0013(13) -0.0006(11) 0.0100(13)
O6 0.0281(15) 0.0358(19) 0.0205(15) 0.0003(13) 0.0022(12) 0.0072(13)
O7 0.0218(13) 0.0349(18) 0.0155(14) -0.0032(13) 0.0025(11) 0.0014(12)
O8 0.0214(13) 0.0366(18) 0.0147(13) -0.0019(13) 0.0024(10) -0.0008(12)
O9 0.0373(17) 0.0293(18) 0.0193(15) -0.0036(13) 0.0096(12) -0.0069(13)
O10 0.0352(16) 0.0356(19) 0.0171(14) -0.0017(13) 0.0044(12) 0.0054(14)
N9 0.0228(17) 0.030(2) 0.0174(17) -0.0051(15) 0.0007(13) 0.0015(14)
N35 0.0224(17) 0.030(2) 0.0157(16) -0.0035(15) 0.0034(13) -0.0008(14)
C1 0.0226(19) 0.031(2) 0.022(2) 0.0026(18) -0.0020(16) 0.0015(17)
C2 0.030(2) 0.033(3) 0.023(2) 0.0032(19) -0.0033(17) 0.0040(19)
C3 0.025(2) 0.047(3) 0.027(2) -0.001(2) 0.0004(18) 0.012(2)
C4 0.035(2) 0.032(3) 0.026(2) -0.002(2) -0.0047(18) 0.018(2)
C5 0.0234(19) 0.028(2) 0.020(2) -0.0001(18) 0.0025(15) 0.0032(16)
C6 0.035(2) 0.035(3) 0.025(2) -0.004(2) 0.0045(18) 0.007(2)
C7 0.0234(19) 0.027(2) 0.0167(18) -0.0034(16) 0.0040(15) 0.0033(17)
C8 0.0227(19) 0.025(2) 0.018(2) -0.0015(17) 0.0038(15) 0.0033(16)
C10 0.0204(19) 0.026(2) 0.0189(19) -0.0044(17) -0.0001(15) 0.0024(16)
C11 0.029(2) 0.028(2) 0.020(2) 0.0003(18) -0.0004(16) 0.0023(17)
C12 0.031(2) 0.025(2) 0.021(2) 0.0039(18) 0.0038(16) -0.0015(17)
C13 0.027(2) 0.021(2) 0.026(2) -0.0055(18) 0.0025(16) -0.0017(17)
C14 0.030(2) 0.025(2) 0.027(2) -0.0077(19) 0.0096(17) -0.0048(17)
C16 0.025(2) 0.028(2) 0.036(2) -0.012(2) 0.0076(18) -0.0038(17)
C17 0.025(2) 0.027(2) 0.025(2) -0.0092(19) 0.0010(16) 0.0032(17)
C18 0.023(2) 0.041(3) 0.028(2) -0.015(2) -0.0024(17) 0.0085(19)
C19 0.033(2) 0.035(3) 0.026(2) -0.006(2) -0.0061(18) 0.009(2)
C20 0.037(2) 0.028(3) 0.024(2) 0.0026(19) -0.0021(18) 0.0041(19)
C21 0.027(2) 0.029(2) 0.020(2) -0.0030(18) 0.0004(17) 0.0046(17)
C22 0.025(2) 0.023(2) 0.019(2) -0.0057(17) 0.0000(15) 0.0036(16)
C23 0.0218(19) 0.023(2) 0.020(2) -0.0049(17) 0.0023(15) 0.0015(16)
C24 0.0230(19) 0.020(2) 0.0156(18) -0.0037(16) -0.0009(14) 0.0018(15)
C25 0.023(2) 0.028(2) 0.021(2) -0.0031(17) 0.0048(16) 0.0002(16)
C26 0.032(2) 0.029(2) 0.017(2) 0.0020(18) 0.0046(16) 0.0039(18)
C27 0.024(2) 0.035(3) 0.023(2) 0.002(2) 0.0055(16) -0.0022(18)
C28 0.027(2) 0.034(3) 0.023(2) -0.0015(19) 0.0075(17) -0.0046(18)
C29 0.0217(19) 0.034(3) 0.022(2) -0.0047(19) 0.0000(16) -0.0065(17)
C30 0.026(2) 0.036(3) 0.029(2) -0.005(2) 0.0088(17) -0.0098(19)
C31 0.0222(19) 0.029(2) 0.0149(18) 0.0013(17) 0.0029(14) 0.0000(16)
C32 0.031(2) 0.034(3) 0.027(2) -0.005(2) 0.0068(18) -0.0064(19)
C33 0.0226(19) 0.029(2) 0.0121(17) -0.0026(16) 0.0009(14) -0.0009(16)
C34 0.0207(19) 0.027(2) 0.018(2) 0.0030(17) 0.0027(15) -0.0029(16)
C36 0.0197(18) 0.027(2) 0.0196(19) -0.0027(17) 0.0030(15) -0.0014(16)
C37 0.025(2) 0.030(2) 0.023(2) -0.0037(18) 0.0062(16) -0.0017(17)
C38 0.031(2) 0.026(2) 0.021(2) -0.0001(18) 0.0024(17) 0.0022(17)
C39 0.025(2) 0.028(2) 0.022(2) -0.0039(18) 0.0024(16) 0.0022(17)
C40 0.029(2) 0.033(3) 0.025(2) -0.006(2) -0.0029(17) 0.0018(18)
C41 0.022(2) 0.035(3) 0.037(3) -0.010(2) 0.0006(18) 0.0004(18)
C42 0.025(2) 0.025(2) 0.035(2) -0.012(2) 0.0084(17) -0.0032(17)
C43 0.024(2) 0.040(3) 0.041(3) -0.015(2) 0.0119(19) -0.007(2)
C44 0.036(3) 0.034(3) 0.044(3) -0.013(2) 0.023(2) -0.011(2)
C45 0.038(3) 0.030(3) 0.033(3) -0.001(2) 0.016(2) -0.004(2)
C46 0.027(2) 0.026(2) 0.029(2) -0.0036(17) 0.0105(19) -0.0023(16)
C47 0.024(2) 0.025(2) 0.027(2) -0.0087(18) 0.0079(16) -0.0008(16)
C48 0.0248(19) 0.023(2) 0.0193(19) -0.0050(17) 0.0064(15) 0.0001(16)
C49 0.034(2) 0.028(3) 0.027(3) 0.0027(19) 0.0076(19) -0.0003(18)
C50 0.025(2) 0.031(2) 0.025(2) -0.001(2) 0.0028(17) -0.0003(18)
C51 0.0239(19) 0.027(2) 0.0163(19) -0.0016(17) 0.0056(15) -0.0006(16)
Cl1 0.0295(5) 0.0277(6) 0.0414(6) -0.0008(5) 0.0079(4) 0.0016(4)
O12 0.0316(18) 0.046(2) 0.059(3) 0.000(2) 0.0018(17) 0.0045(16)
O13 0.045(2) 0.066(3) 0.034(2) -0.0017(19) 0.0090(16) -0.0073(19)
O14 0.042(2) 0.028(2) 0.104(4) 0.008(2) 0.026(2) 0.0005(16)
O15 0.0412(19) 0.039(2) 0.0373(19) -0.0100(17) -0.0010(15) 0.0131(16)
Cl2 0.0435(6) 0.0333(6) 0.0318(6) -0.0049(5) -0.0043(5) 0.0074(5)
O16 0.047(2) 0.086(3) 0.0184(16) 0.0040(19) 0.0059(15) 0.023(2)
O17 0.110(4) 0.145(6) 0.038(2) -0.036(3) -0.009(2) 0.091(4)
O18 0.049(2) 0.039(2) 0.0322(18) 0.0046(16) 0.0085(15) 0.0085(17)
O19 0.083(4) 0.059(3) 0.146(6) 0.029(4) -0.051(4) -0.031(3)
Cl3 0.0373(5) 0.0372(6) 0.0206(5) 0.0058(4) 0.0073(4) 0.0019(4)
O20 0.0333(17) 0.061(3) 0.0190(15) 0.0076(16) 0.0067(13) 0.0028(16)
O21 0.058(2) 0.041(2) 0.0342(19) -0.0015(17) 0.0122(17) 0.0034(18)
O22 0.091(3) 0.070(3) 0.0276(19) 0.021(2) 0.014(2) 0.042(3)
O23 0.048(2) 0.065(3) 0.064(3) -0.010(2) 0.020(2) -0.021(2)
N54 0.150(8) 0.091(6) 0.108(7) 0.033(5) 0.087(6) 0.048(5)
C52 0.070(4) 0.072(5) 0.052(4) -0.008(4) 0.020(3) -0.012(4)
C53 0.066(4) 0.055(4) 0.063(4) 0.002(4) 0.029(3) 0.020(3)
N57 0.142(8) 0.080(6) 0.095(6) 0.007(5) -0.030(5) -0.026(6)
C55 0.074(5) 0.108(7) 0.034(3) 0.004(4) 0.000(3) -0.043(5)
C56 0.089(6) 0.091(7) 0.042(4) 0.010(4) -0.005(4) -0.046(5)
N60 0.039(2) 0.034(2) 0.030(2) -0.0010(19) 0.0098(17) -0.0010(18)
C58 0.159(9) 0.075(6) 0.057(5) -0.040(4) 0.063(6) -0.055(6)
C59 0.049(3) 0.028(3) 0.043(3) 0.000(2) 0.021(2) -0.003(2)
N80 0.046(2) 0.034(2) 0.036(2) 0.000(2) 0.0080(19) -0.0067(19)
C81 0.044(3) 0.031(3) 0.037(3) 0.001(2) -0.001(2) -0.007(2)
C82 0.083(5) 0.052(4) 0.038(3) 0.013(3) 0.007(3) -0.017(3)

loop_
_atom_type_symbol
_atom_type_description
_atom_type_scat_dispersion_real
_atom_type_scat_dispersion_imag
_atom_type_scat_source
C C 0.0181 0.0091 'International Tables Vol C Tables 4.2.6.8 and 6.1.1.4'
H H 0.0000 0.0000 'International Tables Vol C Tables 4.2.6.8 and 6.1.1.4'
Cl Cl 0.3639 0.7018 'International Tables Vol C Tables 4.2.6.8 and 6.1.1.4'
La La -1.4094 9.0376 'International Tables Vol C Tables 4.2.6.8 and 6.1.1.4'
N N 0.0311 0.0180 'International Tables Vol C Tables 4.2.6.8 and 6.1.1.4'
O O 0.0492 0.0322 'International Tables Vol C Tables 4.2.6.8 and 6.1.1.4'

loop_
_exptl_crystal_face_index_h
_exptl_crystal_face_index_k
_exptl_crystal_face_index_l
_exptl_crystal_face_perp_dist
0 -2 2 0.0499
0 2 -2 0.0796
0 -1 -1 0.1672
0 0 1 0.2380
-1 0 0 0.0209
1 0 0 0.0153

loop_
_geom_angle_atom_site_label_1
_geom_angle_atom_site_label_2
_geom_angle_atom_site_label_3
_geom_angle
_geom_angle_site_symmetry_1
_geom_angle_site_symmetry_3
_geom_angle_publ_flag
O1 La1 O2 58.19(9) . . ?
O1 La1 O4 165.56(9) . . ?
O1 La1 O5 116.49(9) . . ?
O2 La1 O5 136.03(9) . . ?
O3 La1 O1 105.52(9) . . ?
O3 La1 O2 62.78(9) . . ?
O3 La1 O4 61.42(9) . . ?
O3 La1 O5 80.12(10) . . ?
O3 La1 O6 69.84(10) . . ?
O4 La1 O2 115.36(9) . . ?
O4 La1 O5 57.63(9) . . ?
O6 La1 O1 61.48(9) . . ?
O6 La1 O2 82.34(10) . . ?
O6 La1 O4 106.05(9) . . ?
O6 La1 O5 62.30(9) . . ?
O7 La1 O1 132.18(9) . . ?
O7 La1 O2 148.06(10) . . ?
O7 La1 O3 122.13(9) . . ?
O7 La1 O4 60.75(9) . . ?
O7 La1 O5 71.62(9) . . ?
O7 La1 O6 129.59(10) . . ?
O7 La1 O8 87.69(9) . . ?
O7 La1 O9 72.31(10) . . ?
O7 La1 O10 79.62(10) . . ?
O8 La1 O1 60.55(9) . . ?
O8 La1 O2 72.53(9) . . ?
O8 La1 O3 132.02(10) . . ?
O8 La1 O4 132.17(9) . . ?
O8 La1 O5 147.84(10) . . ?
O8 La1 O6 121.75(9) . . ?
O8 La1 O9 78.42(10) . . ?
O8 La1 O10 72.89(10) . . ?
O9 La1 O1 67.20(10) . . ?
O9 La1 O2 125.26(9) . . ?
O9 La1 O3 142.43(10) . . ?
O9 La1 O4 118.60(9) . . ?
O9 La1 O5 72.05(10) . . ?
O9 La1 O6 75.00(10) . . ?
O10 La1 O1 117.98(10) . . ?
O10 La1 O2 70.82(10) . . ?
O10 La1 O3 76.68(10) . . ?
O10 La1 O4 67.06(9) . . ?
O10 La1 O5 124.59(10) . . ?
O10 La1 O6 144.06(10) . . ?
O10 La1 O9 140.32(10) . . ?
C1 O1 La1 118.3(2) . . ?
C33 O1 La1 108.6(2) . . ?
C33 O1 C1 113.8(3) . . ?
C30 O2 La1 118.2(2) . . ?
C31 O2 La1 121.7(2) . . ?
C31 O2 C30 119.7(3) . . ?
C28 O3 La1 118.0(2) . . ?
C29 O3 La1 116.4(2) . . ?
C29 O3 C28 114.4(3) . . ?
C7 O4 La1 108.2(2) . . ?
C7 O4 C27 113.6(3) . . ?
C27 O4 La1 118.0(2) . . ?
C4 O5 La1 118.6(2) . . ?
C5 O5 La1 122.6(2) . . ?
C5 O5 C4 118.7(3) . . ?
C2 O6 La1 117.6(2) . . ?
C3 O6 La1 118.3(2) . . ?
C3 O6 C2 114.7(3) . . ?
C8 O7 La1 123.6(3) . . ?
C34 O8 La1 121.8(3) . . ?
La1 O9 H9A 119.1 . . ?
La1 O9 H9B 121.0 . . ?
H9A O9 H9B 104.4 . . ?
La1 O10 H10A 109.6 . . ?
La1 O10 H10B 109.5 . . ?
H10A O10 H10B 104.3 . . ?
C8 N9 H9 114(3) . . ?
C8 N9 C10 126.4(4) . . ?
C10 N9 H9 119(3) . . ?
C34 N35 H35 119(3) . . ?
C34 N35 C36 126.1(3) . . ?
C36 N35 H35 114(3) . . ?
O1 C1 H1A 110.5 . . ?
O1 C1 H1B 110.5 . . ?
O1 C1 C2 106.1(3) . . ?
H1A C1 H1B 108.7 . . ?
C2 C1 H1A 110.5 . . ?
C2 C1 H1B 110.5 . . ?
O6 C2 C1 106.5(4) . . ?
O6 C2 H2A 110.4 . . ?
O6 C2 H2B 110.4 . . ?
C1 C2 H2A 110.4 . . ?
C1 C2 H2B 110.4 . . ?
H2A C2 H2B 108.6 . . ?
O6 C3 H3A 109.4 . . ?
O6 C3 H3B 109.4 . . ?
O6 C3 C4 111.0(4) . . ?
H3A C3 H3B 108.0 . . ?
C4 C3 H3A 109.4 . . ?
C4 C3 H3B 109.4 . . ?
O5 C4 C3 106.2(4) . . ?
O5 C4 H4A 110.5 . . ?
O5 C4 H4B 110.5 . . ?
C3 C4 H4A 110.5 . . ?
C3 C4 H4B 110.5 . . ?
H4A C4 H4B 108.7 . . ?
O5 C5 C7 107.7(3) . . ?
C6 C5 O5 127.2(4) . . ?
C6 C5 C7 125.1(4) . . ?
C5 C6 H6A 120.0 . . ?
C5 C6 H6B 120.0 . . ?
H6A C6 H6B 120.0 . . ?
O4 C7 C5 110.6(3) . . ?
O4 C7 H7 110.8 . . ?
O4 C7 C8 103.6(3) . . ?
C5 C7 H7 110.8 . . ?
C5 C7 C8 110.2(4) . . ?
C8 C7 H7 110.8 . . ?
O7 C8 N9 125.0(4) . . ?
O7 C8 C7 117.7(4) . . ?
N9 C8 C7 117.2(4) . . ?
C11 C10 N9 119.4(4) . . ?
C11 C10 C24 122.2(4) . . ?
C24 C10 N9 118.4(4) . . ?
C10 C11 H11 120.2 . . ?
C12 C11 C10 119.6(4) . . ?
C12 C11 H11 120.2 . . ?
C11 C12 H12 119.3 . . ?
C11 C12 C13 121.4(4) . . ?
C13 C12 H12 119.3 . . ?
C12 C13 C14 122.7(4) . . ?
C12 C13 C23 118.9(4) . . ?
C23 C13 C14 118.4(4) . . ?
C13 C14 H14 119.2 . . ?
C16 C14 C13 121.7(4) . . ?
C16 C14 H14 119.2 . . ?
C14 C16 H16 119.3 . . ?
C14 C16 C17 121.4(4) . . ?
C17 C16 H16 119.3 . . ?
C18 C17 C16 122.8(4) . . ?
C18 C17 C22 118.5(4) . . ?
C22 C17 C16 118.7(4) . . ?
C17 C18 H18 119.5 . . ?
C19 C18 C17 121.0(4) . . ?
C19 C18 H18 119.5 . . ?
C18 C19 H19 119.5 . . ?
C18 C19 C20 120.9(4) . . ?
C20 C19 H19 119.5 . . ?
C19 C20 H20 119.6 . . ?
C19 C20 C21 120.8(5) . . ?
C21 C20 H20 119.6 . . ?
C20 C21 C22 119.1(4) . . ?
C20 C21 C26 122.3(4) . . ?
C22 C21 C26 118.7(4) . . ?
C17 C22 C23 119.9(4) . . ?
C21 C22 C17 119.8(4) . . ?
C21 C22 C23 120.3(4) . . ?
C13 C23 C22 119.9(4) . . ?
C13 C23 C24 120.7(4) . . ?
C22 C23 C24 119.3(4) . . ?
C10 C24 C23 117.2(4) . . ?
C10 C24 C25 123.6(4) . . ?
C23 C24 C25 119.2(4) . . ?
C24 C25 H25 119.6 . . ?
C26 C25 C24 120.8(4) . . ?
C26 C25 H25 119.6 . . ?
C21 C26 H26 119.2 . . ?
C25 C26 C21 121.7(4) . . ?
C25 C26 H26 119.2 . . ?
O4 C27 H27A 110.3 . . ?
O4 C27 H27B 110.3 . . ?
O4 C27 C28 106.9(3) . . ?
H27A C27 H27B 108.6 . . ?
C28 C27 H27A 110.3 . . ?
C28 C27 H27B 110.3 . . ?
O3 C28 C27 106.3(4) . . ?
O3 C28 H28A 110.5 . . ?
O3 C28 H28B 110.5 . . ?
C27 C28 H28A 110.5 . . ?
C27 C28 H28B 110.5 . . ?
H28A C28 H28B 108.7 . . ?
O3 C29 H29A 109.3 . . ?
O3 C29 H29B 109.3 . . ?
O3 C29 C30 111.5(3) . . ?
H29A C29 H29B 108.0 . . ?
C30 C29 H29A 109.3 . . ?
C30 C29 H29B 109.3 . . ?
O2 C30 C29 105.5(4) . . ?
O2 C30 H30A 110.6 . . ?
O2 C30 H30B 110.6 . . ?
C29 C30 H30A 110.6 . . ?
C29 C30 H30B 110.6 . . ?
H30A C30 H30B 108.8 . . ?
O2 C31 C33 108.9(3) . . ?
C32 C31 O2 127.1(4) . . ?
C32 C31 C33 123.9(4) . . ?
C31 C32 H32A 120.0 . . ?
C31 C32 H32B 120.0 . . ?
H32A C32 H32B 120.0 . . ?
O1 C33 C31 109.9(3) . . ?
O1 C33 H33 110.9 . . ?
O1 C33 C34 102.3(3) . . ?
C31 C33 H33 110.9 . . ?
C31 C33 C34 111.6(3) . . ?
C34 C33 H33 110.9 . . ?
O8 C34 N35 125.1(4) . . ?
O8 C34 C33 119.2(4) . . ?
N35 C34 C33 115.7(3) . . ?
C37 C36 N35 120.9(4) . . ?
C37 C36 C51 121.1(4) . . ?
C51 C36 N35 117.9(4) . . ?
C36 C37 H37 119.6 . . ?
C36 C37 C38 120.7(4) . . ?
C38 C37 H37 119.6 . . ?
C37 C38 H38 119.7 . . ?
C37 C38 C39 120.6(4) . . ?
C39 C38 H38 119.7 . . ?
C38 C39 C40 121.5(4) . . ?
C38 C39 C48 119.2(4) . . ?
C48 C39 C40 119.3(4) . . ?
C39 C40 H40 119.6 . . ?
C41 C40 C39 120.8(4) . . ?
C41 C40 H40 119.6 . . ?
C40 C41 H41 119.3 . . ?
C40 C41 C42 121.3(4) . . ?
C42 C41 H41 119.3 . . ?
C43 C42 C41 122.1(4) . . ?
C43 C42 C47 118.8(5) . . ?
C47 C42 C41 119.1(4) . . ?
C42 C43 H43 119.7 . . ?
C44 C43 C42 120.6(4) . . ?
C44 C43 H43 119.7 . . ?
C43 C44 H44 119.6 . . ?
C45 C44 C43 120.8(4) . . ?
C45 C44 H44 119.6 . . ?
C44 C45 H45 119.6 . . ?
C44 C45 C46 120.9(5) . . ?
C46 C45 H45 119.6 . . ?
C45 C46 C47 118.6(4) . . ?
C45 C46 C49 122.6(5) . . ?
C47 C46 C49 118.8(4) . . ?
C42 C47 C46 120.3(4) . . ?
C42 C47 C48 120.2(4) . . ?
C48 C47 C46 119.6(4) . . ?
C47 C48 C39 119.3(4) . . ?
C51 C48 C39 120.2(4) . . ?
C51 C48 C47 120.5(4) . . ?
C46 C49 H49 119.0 . . ?
C50 C49 C46 122.0(5) . . ?
C50 C49 H49 119.0 . . ?
C49 C50 H50 119.5 . . ?
C49 C50 C51 121.0(4) . . ?
C51 C50 H50 119.5 . . ?
C36 C51 C48 118.2(4) . . ?
C36 C51 C50 123.7(4) . . ?
C48 C51 C50 118.1(4) . . ?
O12 Cl1 O13 109.4(2) . . ?
O12 Cl1 O14 110.7(2) . . ?
O12 Cl1 O15 109.9(2) . . ?
O13 Cl1 O14 108.0(3) . . ?
O13 Cl1 O15 108.8(2) . . ?
O14 Cl1 O15 109.9(2) . . ?
O17 Cl2 O16 107.4(2) . . ?
O17 Cl2 O18 111.3(3) . . ?
O17 Cl2 O19 111.8(4) . . ?
O18 Cl2 O16 110.6(3) . . ?
O18 Cl2 O19 107.6(3) . . ?
O19 Cl2 O16 108.2(4) . . ?
O21 Cl3 O20 109.9(2) . . ?
O22 Cl3 O20 108.2(2) . . ?
O22 Cl3 O21 110.6(2) . . ?
O23 Cl3 O20 108.9(2) . . ?
O23 Cl3 O21 109.4(3) . . ?
O23 Cl3 O22 109.7(3) . . ?
H52A C52 H52B 109.5 . . ?
H52A C52 H52C 109.5 . . ?
H52B C52 H52C 109.5 . . ?
C53 C52 H52A 109.5 . . ?
C53 C52 H52B 109.5 . . ?
C53 C52 H52C 109.5 . . ?
N54 C53 C52 176.5(10) . . ?
H55A C55 H55B 109.5 . . ?
H55A C55 H55C 109.5 . . ?
H55B C55 H55C 109.5 . . ?
C56 C55 H55A 109.5 . . ?
C56 C55 H55B 109.5 . . ?
C56 C55 H55C 109.5 . . ?
N57 C56 C55 179.4(10) . . ?
H58A C58 H58B 109.5 . . ?
H58A C58 H58C 109.5 . . ?
H58B C58 H58C 109.5 . . ?
C59 C58 H58A 109.5 . . ?
C59 C58 H58B 109.5 . . ?
C59 C58 H58C 109.5 . . ?
N60 C59 C58 177.6(8) . . ?
N80 C81 C82 176.5(6) . . ?
C81 C82 H82A 109.5 . . ?
C81 C82 H82B 109.5 . . ?
C81 C82 H82C 109.5 . . ?
H82A C82 H82B 109.5 . . ?
H82A C82 H82C 109.5 . . ?
H82B C82 H82C 109.5 . . ?

loop_
_geom_bond_atom_site_label_1
_geom_bond_atom_site_label_2
_geom_bond_distance
_geom_bond_site_symmetry_2
_geom_bond_publ_flag
La1 O1 2.657(3) . ?
La1 O2 2.677(3) . ?
La1 O3 2.595(3) . ?
La1 O4 2.675(3) . ?
La1 O5 2.677(3) . ?
La1 O6 2.596(3) . ?
La1 O7 2.467(3) . ?
La1 O8 2.498(3) . ?
La1 O9 2.510(3) . ?
La1 O10 2.500(3) . ?
O1 C1 1.451(5) . ?
O1 C33 1.429(5) . ?
O2 C30 1.457(5) . ?
O2 C31 1.384(5) . ?
O3 C28 1.448(5) . ?
O3 C29 1.442(5) . ?
O4 C7 1.422(5) . ?
O4 C27 1.443(5) . ?
O5 C4 1.458(5) . ?
O5 C5 1.389(5) . ?
O6 C2 1.454(5) . ?
O6 C3 1.440(5) . ?
O7 C8 1.249(5) . ?
O8 C34 1.236(5) . ?
O9 H9A 0.8724 . ?
O9 H9B 0.8690 . ?
O10 H10A 0.8746 . ?
O10 H10B 0.8757 . ?
N9 H9 0.87(2) . ?
N9 C8 1.321(5) . ?
N9 C10 1.435(5) . ?
N35 H35 0.88(2) . ?
N35 C34 1.334(5) . ?
N35 C36 1.429(5) . ?
C1 H1A 0.9900 . ?
C1 H1B 0.9900 . ?
C1 C2 1.494(6) . ?
C2 H2A 0.9900 . ?
C2 H2B 0.9900 . ?
C3 H3A 0.9900 . ?
C3 H3B 0.9900 . ?
C3 C4 1.508(7) . ?
C4 H4A 0.9900 . ?
C4 H4B 0.9900 . ?
C5 C6 1.315(6) . ?
C5 C7 1.512(6) . ?
C6 H6A 0.9500 . ?
C6 H6B 0.9500 . ?
C7 H7 1.0000 . ?
C7 C8 1.533(5) . ?
C10 C11 1.392(6) . ?
C10 C24 1.406(5) . ?
C11 H11 0.9500 . ?
C11 C12 1.381(6) . ?
C12 H12 0.9500 . ?
C12 C13 1.393(6) . ?
C13 C14 1.446(6) . ?
C13 C23 1.421(6) . ?
C14 H14 0.9500 . ?
C14 C16 1.337(7) . ?
C16 H16 0.9500 . ?
C16 C17 1.436(7) . ?
C17 C18 1.409(6) . ?
C17 C22 1.426(6) . ?
C18 H18 0.9500 . ?
C18 C19 1.374(8) . ?
C19 H19 0.9500 . ?
C19 C20 1.379(7) . ?
C20 H20 0.9500 . ?
C20 C21 1.402(6) . ?
C21 C22 1.418(6) . ?
C21 C26 1.431(6) . ?
C22 C23 1.426(6) . ?
C23 C24 1.426(5) . ?
C24 C25 1.434(6) . ?
C25 H25 0.9500 . ?
C25 C26 1.356(6) . ?
C26 H26 0.9500 . ?
C27 H27A 0.9900 . ?
C27 H27B 0.9900 . ?
C27 C28 1.504(6) . ?
C28 H28A 0.9900 . ?
C28 H28B 0.9900 . ?
C29 H29A 0.9900 . ?
C29 H29B 0.9900 . ?
C29 C30 1.506(6) . ?
C30 H30A 0.9900 . ?
C30 H30B 0.9900 . ?
C31 C32 1.319(6) . ?
C31 C33 1.510(6) . ?
C32 H32A 0.9500 . ?
C32 H32B 0.9500 . ?
C33 H33 1.0000 . ?
C33 C34 1.531(5) . ?
C36 C37 1.383(6) . ?
C36 C51 1.410(6) . ?
C37 H37 0.9500 . ?
C37 C38 1.387(6) . ?
C38 H38 0.9500 . ?
C38 C39 1.396(6) . ?
C39 C40 1.442(6) . ?
C39 C48 1.425(6) . ?
C40 H40 0.9500 . ?
C40 C41 1.347(7) . ?
C41 H41 0.9500 . ?
C41 C42 1.437(7) . ?
C42 C43 1.405(6) . ?
C42 C47 1.419(6) . ?
C43 H43 0.9500 . ?
C43 C44 1.388(8) . ?
C44 H44 0.9500 . ?
C44 C45 1.383(7) . ?
C45 H45 0.9500 . ?
C45 C46 1.404(6) . ?
C46 C47 1.424(7) . ?
C46 C49 1.427(7) . ?
C47 C48 1.423(6) . ?
C48 C51 1.421(6) . ?
C49 H49 0.9500 . ?
C49 C50 1.346(7) . ?
C50 H50 0.9500 . ?
C50 C51 1.447(6) . ?
Cl1 O12 1.433(4) . ?
Cl1 O13 1.437(4) . ?
Cl1 O14 1.439(4) . ?
Cl1 O15 1.444(4) . ?
Cl2 O16 1.430(4) . ?
Cl2 O17 1.397(4) . ?
Cl2 O18 1.421(4) . ?
Cl2 O19 1.428(5) . ?
Cl3 O20 1.441(3) . ?
Cl3 O21 1.434(4) . ?
Cl3 O22 1.429(4) . ?
Cl3 O23 1.426(4) . ?
N54 C53 1.135(10) . ?
C52 H52A 0.9800 . ?
C52 H52B 0.9800 . ?
C52 H52C 0.9800 . ?
C52 C53 1.435(9) . ?
N57 C56 1.141(13) . ?
C55 H55A 0.9800 . ?
C55 H55B 0.9800 . ?
C55 H55C 0.9800 . ?
C55 C56 1.406(13) . ?
N60 C59 1.133(7) . ?
C58 H58A 0.9800 . ?
C58 H58B 0.9800 . ?
C58 H58C 0.9800 . ?
C58 C59 1.450(9) . ?
N80 C81 1.135(7) . ?
C81 C82 1.469(8) . ?
C82 H82A 0.9800 . ?
C82 H82B 0.9800 . ?
C82 H82C 0.9800 . ?

loop_
_geom_torsion_atom_site_label_1
_geom_torsion_atom_site_label_2
_geom_torsion_atom_site_label_3
_geom_torsion_atom_site_label_4
_geom_torsion
_geom_torsion_site_symmetry_1
_geom_torsion_site_symmetry_2
_geom_torsion_site_symmetry_3
_geom_torsion_site_symmetry_4
_geom_torsion_publ_flag
La1 O1 C1 C2 42.6(4) . . . . ?
La1 O1 C33 C31 63.7(3) . . . . ?
La1 O1 C33 C34 -55.0(3) . . . . ?
La1 O2 C30 C29 39.4(4) . . . . ?
La1 O2 C31 C32 173.0(4) . . . . ?
La1 O2 C31 C33 -5.8(4) . . . . ?
La1 O3 C28 C27 52.8(4) . . . . ?
La1 O3 C29 C30 48.8(4) . . . . ?
La1 O4 C7 C5 64.2(3) . . . . ?
La1 O4 C7 C8 -53.8(3) . . . . ?
La1 O4 C27 C28 40.9(4) . . . . ?
La1 O5 C4 C3 39.2(5) . . . . ?
La1 O5 C5 C6 172.2(4) . . . . ?
La1 O5 C5 C7 -7.3(4) . . . . ?
La1 O6 C2 C1 52.4(4) . . . . ?
La1 O6 C3 C4 45.9(5) . . . . ?
La1 O7 C8 N9 179.4(3) . . . . ?
La1 O7 C8 C7 -2.2(5) . . . . ?
La1 O8 C34 N35 178.6(3) . . . . ?
La1 O8 C34 C33 -2.0(5) . . . . ?
O1 C1 C2 O6 -58.9(4) . . . . ?
O1 C33 C34 O8 40.4(5) . . . . ?
O1 C33 C34 N35 -140.1(4) . . . . ?
O2 C31 C33 O1 -38.0(4) . . . . ?
O2 C31 C33 C34 74.8(4) . . . . ?
O3 C29 C30 O2 -56.2(5) . . . . ?
O4 C7 C8 O7 40.3(5) . . . . ?
O4 C7 C8 N9 -141.2(4) . . . . ?
O4 C27 C28 O3 -58.3(4) . . . . ?
O5 C5 C7 O4 -37.6(4) . . . . ?
O5 C5 C7 C8 76.3(4) . . . . ?
O6 C3 C4 O5 -53.5(5) . . . . ?
N9 C10 C11 C12 177.1(4) . . . . ?
N9 C10 C24 C23 -176.3(4) . . . . ?
N9 C10 C24 C25 5.4(6) . . . . ?
N35 C36 C37 C38 178.8(4) . . . . ?
N35 C36 C51 C48 -178.3(4) . . . . ?
N35 C36 C51 C50 2.6(6) . . . . ?
C1 O1 C33 C31 -70.3(4) . . . . ?
C1 O1 C33 C34 171.0(3) . . . . ?
C2 O6 C3 C4 -99.8(4) . . . . ?
C3 O6 C2 C1 -161.6(4) . . . . ?
C4 O5 C5 C6 -11.0(7) . . . . ?
C4 O5 C5 C7 169.6(4) . . . . ?
C5 O5 C4 C3 -137.8(4) . . . . ?
C5 C7 C8 O7 -78.0(5) . . . . ?
C5 C7 C8 N9 100.5(5) . . . . ?
C6 C5 C7 O4 142.9(4) . . . . ?
C6 C5 C7 C8 -103.2(5) . . . . ?
C7 O4 C27 C28 169.2(3) . . . . ?
C8 N9 C10 C11 50.7(6) . . . . ?
C8 N9 C10 C24 -131.4(5) . . . . ?
C10 N9 C8 O7 1.0(8) . . . . ?
C10 N9 C8 C7 -177.3(4) . . . . ?
C10 C11 C12 C13 -0.3(7) . . . . ?
C10 C24 C25 C26 179.0(4) . . . . ?
C11 C10 C24 C23 1.5(6) . . . . ?
C11 C10 C24 C25 -176.9(4) . . . . ?
C11 C12 C13 C14 -179.9(4) . . . . ?
C11 C12 C13 C23 0.5(7) . . . . ?
C12 C13 C14 C16 -179.5(4) . . . . ?
C12 C13 C23 C22 178.8(4) . . . . ?
C12 C13 C23 C24 0.4(6) . . . . ?
C13 C14 C16 C17 0.6(7) . . . . ?
C13 C23 C24 C10 -1.3(6) . . . . ?
C13 C23 C24 C25 177.1(4) . . . . ?
C14 C13 C23 C22 -0.9(6) . . . . ?
C14 C13 C23 C24 -179.2(4) . . . . ?
C14 C16 C17 C18 178.7(4) . . . . ?
C14 C16 C17 C22 -0.6(7) . . . . ?
C16 C17 C18 C19 -179.0(4) . . . . ?
C16 C17 C22 C21 178.3(4) . . . . ?
C16 C17 C22 C23 -0.2(6) . . . . ?
C17 C18 C19 C20 0.3(7) . . . . ?
C17 C22 C23 C13 0.9(6) . . . . ?
C17 C22 C23 C24 179.3(4) . . . . ?
C18 C17 C22 C21 -1.1(6) . . . . ?
C18 C17 C22 C23 -179.5(4) . . . . ?
C18 C19 C20 C21 -0.2(7) . . . . ?
C19 C20 C21 C22 -0.6(7) . . . . ?
C19 C20 C21 C26 178.8(4) . . . . ?
C20 C21 C22 C17 1.2(7) . . . . ?
C20 C21 C22 C23 179.6(4) . . . . ?
C20 C21 C26 C25 179.8(5) . . . . ?
C21 C22 C23 C13 -177.5(4) . . . . ?
C21 C22 C23 C24 0.9(6) . . . . ?
C22 C17 C18 C19 0.3(7) . . . . ?
C22 C21 C26 C25 -0.8(7) . . . . ?
C22 C23 C24 C10 -179.7(4) . . . . ?
C22 C23 C24 C25 -1.3(6) . . . . ?
C23 C13 C14 C16 0.1(6) . . . . ?
C23 C24 C25 C26 0.6(6) . . . . ?
C24 C10 C11 C12 -0.7(7) . . . . ?
C24 C25 C26 C21 0.4(7) . . . . ?
C26 C21 C22 C17 -178.2(4) . . . . ?
C26 C21 C22 C23 0.2(6) . . . . ?
C27 O4 C7 C5 -68.9(4) . . . . ?
C27 O4 C7 C8 173.1(3) . . . . ?
C28 O3 C29 C30 -94.3(4) . . . . ?
C29 O3 C28 C27 -164.7(3) . . . . ?
C30 O2 C31 C32 -14.4(6) . . . . ?
C30 O2 C31 C33 166.8(4) . . . . ?
C31 O2 C30 C29 -133.5(4) . . . . ?
C31 C33 C34 O8 -77.1(5) . . . . ?
C31 C33 C34 N35 102.4(4) . . . . ?
C32 C31 C33 O1 143.2(4) . . . . ?
C32 C31 C33 C34 -104.0(5) . . . . ?
C33 O1 C1 C2 171.9(3) . . . . ?
C34 N35 C36 C37 52.7(6) . . . . ?
C34 N35 C36 C51 -128.9(5) . . . . ?
C36 N35 C34 O8 -2.0(7) . . . . ?
C36 N35 C34 C33 178.5(4) . . . . ?
C36 C37 C38 C39 -0.1(7) . . . . ?
C37 C36 C51 C48 0.1(6) . . . . ?
C37 C36 C51 C50 -179.0(4) . . . . ?
C37 C38 C39 C40 179.4(4) . . . . ?
C37 C38 C39 C48 -0.8(7) . . . . ?
C38 C39 C40 C41 178.1(5) . . . . ?
C38 C39 C48 C47 -179.0(4) . . . . ?
C38 C39 C48 C51 1.4(6) . . . . ?
C39 C40 C41 C42 1.3(7) . . . . ?
C39 C48 C51 C36 -1.1(6) . . . . ?
C39 C48 C51 C50 178.1(4) . . . . ?
C40 C39 C48 C47 0.8(6) . . . . ?
C40 C39 C48 C51 -178.8(4) . . . . ?
C40 C41 C42 C43 179.4(5) . . . . ?
C40 C41 C42 C47 -0.1(7) . . . . ?
C41 C42 C43 C44 -179.1(4) . . . . ?
C41 C42 C47 C46 179.2(4) . . . . ?
C41 C42 C47 C48 -0.8(6) . . . . ?
C42 C43 C44 C45 -0.3(8) . . . . ?
C42 C47 C48 C39 0.3(6) . . . . ?
C42 C47 C48 C51 180.0(4) . . . . ?
C43 C42 C47 C46 -0.2(7) . . . . ?
C43 C42 C47 C48 179.8(4) . . . . ?
C43 C44 C45 C46 0.2(8) . . . . ?
C44 C45 C46 C47 -0.1(7) . . . . ?
C44 C45 C46 C49 178.8(5) . . . . ?
C45 C46 C47 C42 0.1(7) . . . . ?
C45 C46 C47 C48 -179.9(4) . . . . ?
C45 C46 C49 C50 -179.7(5) . . . . ?
C46 C47 C48 C39 -179.6(4) . . . . ?
C46 C47 C48 C51 0.0(6) . . . . ?
C46 C49 C50 C51 -0.7(7) . . . . ?
C47 C42 C43 C44 0.3(7) . . . . ?
C47 C46 C49 C50 -0.9(7) . . . . ?
C47 C48 C51 C36 179.3(4) . . . . ?
C47 C48 C51 C50 -1.5(6) . . . . ?
C48 C39 C40 C41 -1.7(7) . . . . ?
C49 C46 C47 C42 -178.8(4) . . . . ?
C49 C46 C47 C48 1.2(7) . . . . ?
C49 C50 C51 C36 -179.0(4) . . . . ?
C49 C50 C51 C48 1.9(7) . . . . ?
C51 C36 C37 C38 0.5(7) . . . . ?

loop_
_twin_individual_id
_twin_individual_mass_fraction_refined
_oxdiff_twin_reflns_isolated
_oxdiff_twin_reflns_overlapped
_twin_individual_twin_lattice_type
_twin_individual_twin_matrix_11
_twin_individual_twin_matrix_12
_twin_individual_twin_matrix_13
_twin_individual_twin_matrix_21
_twin_individual_twin_matrix_22
_twin_individual_twin_matrix_23
_twin_individual_twin_matrix_31
_twin_individual_twin_matrix_32
_twin_individual_twin_matrix_33
1 0.7557(6) 21223 47859 ref 1.0000 0.0000 0.0000 0.0000 1.0000 0.0000 0.0000 0.0000 1.0000
2 0.2443(6) 21356 47859 nmt 0.9995 -0.0030 0.3391 -0.0001 -1.0016 -0.0003 0.0000 -0.0010 -0.9999

loop_
_exptl_oxdiff_crystal_face_indexfrac_h
_exptl_oxdiff_crystal_face_indexfrac_k
_exptl_oxdiff_crystal_face_indexfrac_l
_exptl_oxdiff_crystal_face_x
_exptl_oxdiff_crystal_face_y
_exptl_oxdiff_crystal_face_z
0.3166 -2.0034 2.0036 -0.2377 -0.0122 0.1991
-0.3166 2.0034 -2.0036 0.2377 0.0122 -0.1991
0.3351 -1.0024 -0.9981 0.0012 0.0074 0.1538
-0.3382 0.0003 0.9997 -0.0565 -0.0230 -0.0276
-0.9992 -0.0005 -0.0010 0.0140 -0.0648 -0.0018
0.9992 0.0005 0.0010 -0.0140 0.0648 0.0018
